data_7018668
loop_
_publ_author_name
'Kabro, Anzhelika'
'Ghattas, Ghazi'
'Roisnel, Thierry'
'Fischmeister, C\'edric'
'Bruneau, Christian'

_publ_section_title
;
 New ruthenium metathesis catalysts with chelating indenylidene ligands:
 synthesis, characterization and reactivity.
;
_journal_issue 13
_journal_name_full 'Dalton transactions (Cambridge, England : 2003)'
_journal_page_first 3695
_journal_page_last 3700
_journal_paper_doi 10.1039/c2dt12271e
_journal_volume 41
_journal_year 2012
_chemical_absolute_configuration ad
_chemical_compound_source 'synthesis as described'
_chemical_formula_moiety 'C33 H33 Cl2 O2 P Ru'
_chemical_formula_sum 'C33 H33 Cl2 O2 P Ru'
_chemical_formula_weight 664.53
_chemical_name_systematic
;
?
;
_space_group_IT_number 33
_symmetry_cell_setting orthorhombic
_symmetry_Int_Tables_number 33
_symmetry_space_group_name_Hall 'P -2n -2ac'
_symmetry_space_group_name_H-M 'P c 21 n'
_atom_sites_solution_hydrogens geom
_atom_sites_solution_primary direct
_atom_sites_solution_secondary difmap
_audit_conform_dict_location ftp://ftp.iucr.org/pub/cif_core.dic
_audit_conform_dict_name cif_core.dic
_audit_conform_dict_version 2.3
_audit_creation_date 2010-11-22T14:40:10-00:00
_audit_creation_method 'WinGX routine CIF_UPDATE'
_cell_angle_alpha 90
_cell_angle_beta 90
_cell_angle_gamma 90
_cell_formula_units_Z 4
_cell_length_a 9.3880(3)
_cell_length_b 13.0791(4)
_cell_length_c 24.1874(7)
_cell_measurement_reflns_used 5782
_cell_measurement_temperature 150(2)
_cell_measurement_theta_max 27.49
_cell_measurement_theta_min 2.29
_cell_measurement_wavelength 0.71073
_cell_volume 2969.89(16)
_computing_cell_refinement 'Bruker SMART (Bruker, 2002)'
_computing_data_collection 'Bruker SAINT (Bruker, 2002)'
_computing_data_reduction 'Bruker SAINT (Bruker, 2002)'
_computing_molecular_graphics 'Ortep-3 for Windows (Farrugia, 1997)'
_computing_publication_material
;
WinGX publication routines (Farrugia, 1999),
CRYSCAL (T. Roisnel, local program)
;
_computing_structure_refinement 'SHELXL-97 (Sheldrick, 1997)'
_computing_structure_solution 'SIR97 (Altomare et al., 1999))'
_diffrn_ambient_temperature 150(2)
_diffrn_detector 'CCD plate'
_diffrn_measured_fraction_theta_full 0.991
_diffrn_measured_fraction_theta_max 0.991
_diffrn_measurement_device_type 'APEXII, Bruker-AXS'
_diffrn_measurement_method 'CCD rotation images, thin slices'
_diffrn_radiation_monochromator graphite
_diffrn_radiation_probe x-ray
_diffrn_radiation_type MoK\a
_diffrn_radiation_wavelength 0.71073
_diffrn_reflns_av_R_equivalents 0.0379
_diffrn_reflns_av_unetI/netI 0.0482
_diffrn_reflns_limit_h_max 7
_diffrn_reflns_limit_h_min -12
_diffrn_reflns_limit_k_max 16
_diffrn_reflns_limit_k_min -9
_diffrn_reflns_limit_l_max 31
_diffrn_reflns_limit_l_min -31
_diffrn_reflns_number 12458
_diffrn_reflns_theta_full 27.48
_diffrn_reflns_theta_max 27.48
_diffrn_reflns_theta_min 3.12
_exptl_absorpt_coefficient_mu 0.791
_exptl_absorpt_correction_T_max 0.946
_exptl_absorpt_correction_T_min 0.602
_exptl_absorpt_correction_type multi-scan
_exptl_absorpt_process_details
;
[Sheldrick, G.M. (2002). SADABS Bruker AXS Inc., Madison, Wisconsin, USA]
;
_exptl_crystal_colour red
_exptl_crystal_density_diffrn 1.486
_exptl_crystal_density_method 'not measured'
_exptl_crystal_description prism
_exptl_crystal_F_000 1360
_exptl_crystal_size_max 0.31
_exptl_crystal_size_mid 0.13
_exptl_crystal_size_min 0.07
_refine_diff_density_max 0.737
_refine_diff_density_min -0.418
_refine_diff_density_rms 0.077
_refine_ls_abs_structure_details 'Flack H D (1983), Acta Cryst. A39, 876-881'
_refine_ls_abs_structure_Flack -0.04(3)
_refine_ls_extinction_method none
_refine_ls_goodness_of_fit_ref 1.052
_refine_ls_hydrogen_treatment constr
_refine_ls_matrix_type full
_refine_ls_number_parameters 345
_refine_ls_number_reflns 5163
_refine_ls_number_restraints 1
_refine_ls_restrained_S_all 1.052
_refine_ls_R_factor_all 0.0352
_refine_ls_R_factor_gt 0.0319
_refine_ls_shift/su_max 0.005
_refine_ls_shift/su_mean 0
_refine_ls_structure_factor_coef Fsqd
_refine_ls_weighting_details 'calc w=1/[\s^2^(Fo^2^)+(0.0402P)^2^+0.4954P] where P=(Fo^2^+2Fc^2^)/3'
_refine_ls_weighting_scheme calc
_refine_ls_wR_factor_gt 0.0795
_refine_ls_wR_factor_ref 0.0821
_reflns_number_gt 4806
_reflns_number_total 5163
_reflns_threshold_expression >2sigma(I)
_cod_data_source_file c2dt12271e.txt
_cod_data_source_block job1
_cod_database_code 7018668

loop_
_symmetry_equiv_pos_as_xyz
'x, y, z'
'-x, y+1/2, -z'
'-x+1/2, y, z+1/2'
'x+1/2, y+1/2, -z+1/2'

loop_
_atom_site_label
_atom_site_type_symbol
_atom_site_fract_x
_atom_site_fract_y
_atom_site_fract_z
_atom_site_U_iso_or_equiv
_atom_site_adp_type
_atom_site_occupancy
_atom_site_symmetry_multiplicity
_atom_site_calc_flag
_atom_site_refinement_flags
_atom_site_disorder_assembly
_atom_site_disorder_group
Ru1 Ru 0.45819(2) 0.37018(2) 0.367381(9) 0.01779(8) Uani 1 1 d . . .
Cl1 Cl 0.44582(11) 0.26317(8) 0.44294(4) 0.0311(2) Uani 1 1 d . . .
Cl2 Cl 0.61041(9) 0.46708(8) 0.31355(4) 0.0266(2) Uani 1 1 d . . .
P1 P 0.45751(8) 0.24496(8) 0.30476(4) 0.0170(2) Uani 1 1 d . . .
C1 C 0.3820(4) 0.1216(3) 0.32445(14) 0.0201(7) Uani 1 1 d . . .
C2 C 0.2537(4) 0.1180(3) 0.35387(15) 0.0253(8) Uani 1 1 d . . .
H2 H 0.2092 0.18 0.3648 0.03 Uiso 1 1 calc R . .
C3 C 0.1912(4) 0.0266(4) 0.36709(16) 0.0317(10) Uani 1 1 d . . .
H3 H 0.1051 0.0259 0.3877 0.038 Uiso 1 1 calc R . .
C4 C 0.2527(4) -0.0651(3) 0.35061(18) 0.0334(9) Uani 1 1 d . . .
H4 H 0.209 -0.1284 0.3596 0.04 Uiso 1 1 calc R . .
C5 C 0.3809(4) -0.0628(3) 0.32030(18) 0.0333(9) Uani 1 1 d . . .
H5 H 0.4239 -0.1246 0.3082 0.04 Uiso 1 1 calc R . .
C6 C 0.4435(4) 0.0300(3) 0.30828(15) 0.0269(8) Uani 1 1 d . . .
H6 H 0.5308 0.0311 0.2884 0.032 Uiso 1 1 calc R . .
C7 C 0.6409(3) 0.2122(3) 0.28808(14) 0.0208(7) Uani 1 1 d . . .
C8 C 0.7369(4) 0.2016(3) 0.33241(15) 0.0288(9) Uani 1 1 d . . .
H8 H 0.7058 0.2137 0.3692 0.035 Uiso 1 1 calc R . .
C9 C 0.8752(4) 0.1738(4) 0.32239(17) 0.0346(10) Uani 1 1 d . . .
H9 H 0.9394 0.1662 0.3525 0.041 Uiso 1 1 calc R . .
C10 C 0.9220(4) 0.1570(4) 0.26995(19) 0.0337(10) Uani 1 1 d . . .
H10 H 1.0183 0.138 0.2637 0.04 Uiso 1 1 calc R . .
C11 C 0.8299(4) 0.1676(4) 0.22564(16) 0.0333(10) Uani 1 1 d . . .
H11 H 0.8626 0.1548 0.1891 0.04 Uiso 1 1 calc R . .
C12 C 0.6889(4) 0.1972(3) 0.23462(15) 0.0273(8) Uani 1 1 d . . .
H12 H 0.6263 0.2069 0.2042 0.033 Uiso 1 1 calc R . .
C13 C 0.3689(3) 0.2733(3) 0.23879(12) 0.0189(7) Uani 1 1 d . . .
C14 C 0.2853(3) 0.2003(3) 0.21256(14) 0.0224(8) Uani 1 1 d . . .
H14 H 0.2784 0.1334 0.2277 0.027 Uiso 1 1 calc R . .
C15 C 0.2110(4) 0.2243(3) 0.16416(14) 0.0275(9) Uani 1 1 d . . .
H15 H 0.1542 0.1739 0.1464 0.033 Uiso 1 1 calc R . .
C16 C 0.2207(4) 0.3216(4) 0.14222(15) 0.0304(9) Uani 1 1 d . . .
H16 H 0.1692 0.3388 0.1097 0.036 Uiso 1 1 calc R . .
C17 C 0.3053(4) 0.3935(3) 0.16762(15) 0.0346(10) Uani 1 1 d . . .
H17 H 0.3135 0.4599 0.1521 0.042 Uiso 1 1 calc R . .
C18 C 0.3791(4) 0.3699(4) 0.21585(14) 0.0311(8) Uani 1 1 d . . .
H18 H 0.4367 0.4204 0.2331 0.037 Uiso 1 1 calc R . .
C21 C 0.2734(3) 0.4142(3) 0.35569(14) 0.0194(7) Uani 1 1 d . . .
C22 C 0.1419(3) 0.3917(3) 0.32448(14) 0.0223(8) Uani 1 1 d . . .
H22 H 0.1305 0.3364 0.2994 0.027 Uiso 1 1 calc R . .
C23 C 0.0408(4) 0.4610(4) 0.33675(15) 0.0282(9) Uani 1 1 d . . .
H23 H -0.0535 0.461 0.3225 0.034 Uiso 1 1 calc R . .
C24 C 0.0998(4) 0.5375(3) 0.37615(14) 0.0248(8) Uani 1 1 d . . .
C25 C 0.2383(3) 0.5060(3) 0.38744(14) 0.0213(8) Uani 1 1 d . . .
C26 C 0.0484(4) 0.6269(4) 0.39980(15) 0.0288(9) Uani 1 1 d . . .
H26 H -0.0456 0.6503 0.3925 0.035 Uiso 1 1 calc R . .
C27 C 0.1398(4) 0.6815(3) 0.43469(15) 0.0283(8) Uani 1 1 d . A .
C28 C 0.2777(4) 0.6492(3) 0.44747(14) 0.0271(8) Uani 1 1 d . . .
H28 H 0.3364 0.6873 0.4719 0.033 Uiso 1 1 calc R . .
C29 C 0.3267(4) 0.5585(3) 0.42289(14) 0.0238(8) Uani 1 1 d . . .
O30 O 0.4575(2) 0.5147(2) 0.42904(11) 0.0250(6) Uani 1 1 d . . .
C31 C 0.5464(4) 0.5417(4) 0.47697(15) 0.0293(9) Uani 1 1 d . . .
H31 H 0.5532 0.6179 0.4794 0.035 Uiso 1 1 calc R . .
C32 C 0.6924(4) 0.4988(4) 0.46531(18) 0.0413(12) Uani 1 1 d . . .
H32A H 0.6879 0.4239 0.4652 0.062 Uiso 1 1 calc R . .
H32B H 0.7589 0.5216 0.494 0.062 Uiso 1 1 calc R . .
H32C H 0.7253 0.5229 0.4291 0.062 Uiso 1 1 calc R . .
C33 C 0.4793(5) 0.5018(4) 0.52894(16) 0.0397(11) Uani 1 1 d . . .
H33A H 0.383 0.5299 0.5326 0.06 Uiso 1 1 calc R . .
H33B H 0.5368 0.5224 0.5609 0.06 Uiso 1 1 calc R . .
H33C H 0.4743 0.427 0.5273 0.06 Uiso 1 1 calc R . .
O34 O 0.1036(3) 0.7762(2) 0.45657(12) 0.0386(7) Uani 1 1 d . . .
C35A C -0.0371(4) 0.7844(4) 0.48028(19) 0.0418(8) Uani 0.5 1 d P A 1
H35A H -0.1124 0.7481 0.4586 0.05 Uiso 0.5 1 calc PR A 1
C36A C -0.0638(4) 0.8986(4) 0.48668(18) 0.0418(8) Uani 0.5 1 d P A 1
H36A H -0.0791 0.9292 0.4502 0.063 Uiso 0.5 1 calc PR A 1
H36B H 0.0189 0.9306 0.5043 0.063 Uiso 0.5 1 calc PR A 1
H36C H -0.1484 0.9095 0.5097 0.063 Uiso 0.5 1 calc PR A 1
C37A C -0.0145(10) 0.7401(10) 0.5393(4) 0.0418(8) Uani 0.5 1 d P A 1
H37A H 0.0029 0.6664 0.5369 0.063 Uiso 0.5 1 calc PR A 1
H37B H -0.0997 0.7526 0.5617 0.063 Uiso 0.5 1 calc PR A 1
H37C H 0.0677 0.7735 0.5566 0.063 Uiso 0.5 1 calc PR A 1
C35B C -0.0371(4) 0.7844(4) 0.48028(19) 0.0418(8) Uani 0.5 1 d P A 2
H35B H -0.1049 0.76 0.4512 0.05 Uiso 0.5 1 calc PR A 2
C36B C -0.0638(4) 0.8986(4) 0.48668(18) 0.0418(8) Uani 0.5 1 d P A 2
H36D H -0.0457 0.933 0.4514 0.063 Uiso 0.5 1 calc PR A 2
H36E H 0.0001 0.9263 0.515 0.063 Uiso 0.5 1 calc PR A 2
H36F H -0.1629 0.91 0.4978 0.063 Uiso 0.5 1 calc PR A 2
C37B C -0.0620(9) 0.7209(9) 0.5284(4) 0.0418(8) Uani 0.5 1 d P A 2
H37D H -0.0414 0.6495 0.5192 0.063 Uiso 0.5 1 calc PR A 2
H37E H -0.1617 0.7273 0.5398 0.063 Uiso 0.5 1 calc PR A 2
H37F H 0.0002 0.7431 0.5586 0.063 Uiso 0.5 1 calc PR A 2

loop_
_atom_site_aniso_label
_atom_site_aniso_U_11
_atom_site_aniso_U_22
_atom_site_aniso_U_33
_atom_site_aniso_U_23
_atom_site_aniso_U_13
_atom_site_aniso_U_12
Ru1 0.02119(12) 0.01492(15) 0.01728(11) -0.00016(13) -0.00119(8) -0.00049(16)
Cl1 0.0501(5) 0.0223(6) 0.0208(4) 0.0052(4) -0.0044(4) -0.0012(5)
Cl2 0.0285(4) 0.0232(5) 0.0282(4) 0.0021(4) 0.0019(3) -0.0069(4)
P1 0.0197(4) 0.0137(5) 0.0177(4) 0.0000(4) 0.0001(3) -0.0006(4)
C1 0.0264(16) 0.0151(19) 0.0189(15) 0.0015(15) -0.0023(12) -0.0038(15)
C2 0.0242(16) 0.026(2) 0.0252(17) 0.0018(17) 0.0004(13) -0.0005(17)
C3 0.0257(17) 0.034(3) 0.035(2) 0.0078(19) 0.0032(15) -0.0068(19)
C4 0.038(2) 0.020(2) 0.042(2) 0.0039(19) -0.0061(17) -0.0115(19)
C5 0.043(2) 0.018(2) 0.039(2) 0.0004(18) -0.0030(18) -0.0001(19)
C6 0.0346(18) 0.019(2) 0.0268(19) 0.0002(17) 0.0016(14) -0.0036(17)
C7 0.0233(15) 0.0151(19) 0.0241(16) -0.0025(15) 0.0023(13) -0.0046(15)
C8 0.0286(17) 0.034(2) 0.0240(17) -0.0039(17) -0.0017(14) 0.0001(18)
C9 0.0266(17) 0.035(3) 0.042(2) -0.004(2) -0.0072(16) 0.0011(19)
C10 0.0201(15) 0.027(3) 0.054(3) -0.007(2) 0.0071(16) 0.0001(17)
C11 0.0323(18) 0.034(3) 0.034(2) -0.0120(19) 0.0106(15) -0.0053(19)
C12 0.0335(18) 0.024(2) 0.0243(17) -0.0086(17) -0.0003(14) -0.0031(18)
C13 0.0220(14) 0.021(2) 0.0143(14) -0.0019(15) 0.0017(12) -0.0007(15)
C14 0.0228(15) 0.019(2) 0.0254(17) 0.0008(16) 0.0012(13) 0.0010(16)
C15 0.0279(17) 0.031(2) 0.0234(17) -0.0028(17) -0.0053(14) -0.0028(18)
C16 0.0363(19) 0.031(3) 0.0239(17) 0.0005(17) -0.0034(15) 0.0048(19)
C17 0.051(2) 0.025(3) 0.0279(17) 0.0086(17) -0.0054(17) 0.001(2)
C18 0.0417(18) 0.025(2) 0.0269(16) 0.004(2) -0.0029(14) -0.008(2)
C21 0.0214(15) 0.0171(19) 0.0195(14) 0.0015(14) 0.0010(12) 0.0007(15)
C22 0.0234(14) 0.019(2) 0.0247(15) 0.0013(15) -0.0022(12) -0.0022(15)
C23 0.0276(18) 0.032(3) 0.0247(18) 0.0031(18) 0.0012(13) 0.0012(19)
C24 0.0260(16) 0.027(2) 0.0213(16) 0.0046(16) 0.0011(13) -0.0016(17)
C25 0.0269(16) 0.019(2) 0.0180(15) 0.0016(14) 0.0040(13) 0.0050(15)
C26 0.0272(17) 0.035(3) 0.0246(18) 0.0022(18) 0.0059(14) 0.0106(17)
C27 0.0386(19) 0.017(2) 0.0295(18) -0.0022(17) 0.0129(15) -0.0025(18)
C28 0.0364(19) 0.023(2) 0.0218(16) -0.0023(17) 0.0039(14) -0.0030(18)
C29 0.0315(17) 0.022(2) 0.0181(15) 0.0005(15) 0.0040(13) 0.0008(17)
O30 0.0275(13) 0.0240(18) 0.0234(14) -0.0063(13) -0.0048(9) 0.0042(12)
C31 0.040(2) 0.023(2) 0.0256(18) -0.0061(17) -0.0112(15) -0.0042(18)
C32 0.0332(19) 0.052(3) 0.039(2) -0.011(2) -0.0115(17) 0.005(2)
C33 0.049(2) 0.046(3) 0.0242(19) -0.003(2) -0.0059(17) -0.002(2)
O34 0.0374(14) 0.0309(18) 0.0476(17) -0.0076(16) 0.0143(12) 0.0017(14)
C35A 0.0389(14) 0.048(2) 0.0387(14) -0.0073(14) 0.0076(11) 0.0069(15)
C36A 0.0389(14) 0.048(2) 0.0387(14) -0.0073(14) 0.0076(11) 0.0069(15)
C37A 0.0389(14) 0.048(2) 0.0387(14) -0.0073(14) 0.0076(11) 0.0069(15)
C35B 0.0389(14) 0.048(2) 0.0387(14) -0.0073(14) 0.0076(11) 0.0069(15)
C36B 0.0389(14) 0.048(2) 0.0387(14) -0.0073(14) 0.0076(11) 0.0069(15)
C37B 0.0389(14) 0.048(2) 0.0387(14) -0.0073(14) 0.0076(11) 0.0069(15)

loop_
_atom_type_symbol
_atom_type_description
_atom_type_scat_dispersion_real
_atom_type_scat_dispersion_imag
_atom_type_scat_source
C C 0.0033 0.0016 'International Tables Vol C Tables 4.2.6.8 and 6.1.1.4'
H H 0 0 'International Tables Vol C Tables 4.2.6.8 and 6.1.1.4'
O O 0.0106 0.006 'International Tables Vol C Tables 4.2.6.8 and 6.1.1.4'
Cl Cl 0.1484 0.1585 'International Tables Vol C Tables 4.2.6.8 and 6.1.1.4'
Ru Ru -1.2594 0.8363 'International Tables Vol C Tables 4.2.6.8 and 6.1.1.4'
P P 0.1023 0.0942 'International Tables Vol C Tables 4.2.6.8 and 6.1.1.4'

loop_
_geom_angle_atom_site_label_1
_geom_angle_atom_site_label_2
_geom_angle_atom_site_label_3
_geom_angle
C21 Ru1 P1 97.01(12)
C21 Ru1 Cl1 105.24(11)
P1 Ru1 Cl1 95.30(4)
C21 Ru1 Cl2 108.86(11)
P1 Ru1 Cl2 91.25(3)
Cl1 Ru1 Cl2 144.16(4)
C21 Ru1 O30 81.26(13)
P1 Ru1 O30 175.51(7)
Cl1 Ru1 O30 89.16(8)
Cl2 Ru1 O30 85.42(7)
C7 P1 C1 102.55(17)
C7 P1 C13 106.45(15)
C1 P1 C13 103.27(16)
C7 P1 Ru1 108.69(12)
C1 P1 Ru1 118.22(12)
C13 P1 Ru1 116.27(13)
C6 C1 C2 118.2(4)
C6 C1 P1 121.9(3)
C2 C1 P1 119.7(3)
C3 C2 C1 121.1(4)
C3 C2 H2 119.5
C1 C2 H2 119.5
C2 C3 C4 120.6(4)
C2 C3 H3 119.7
C4 C3 H3 119.7
C3 C4 C5 119.0(4)
C3 C4 H4 120.5
C5 C4 H4 120.5
C6 C5 C4 119.5(4)
C6 C5 H5 120.3
C4 C5 H5 120.3
C5 C6 C1 121.6(3)
C5 C6 H6 119.2
C1 C6 H6 119.2
C12 C7 C8 119.3(3)
C12 C7 P1 123.3(3)
C8 C7 P1 117.4(3)
C9 C8 C7 119.9(3)
C9 C8 H8 120.1
C7 C8 H8 120.1
C10 C9 C8 120.9(4)
C10 C9 H9 119.5
C8 C9 H9 119.5
C9 C10 C11 120.3(4)
C9 C10 H10 119.9
C11 C10 H10 119.9
C10 C11 C12 120.0(4)
C10 C11 H11 120
C12 C11 H11 120
C7 C12 C11 119.6(3)
C7 C12 H12 120.2
C11 C12 H12 120.2
C18 C13 C14 118.9(3)
C18 C13 P1 120.1(3)
C14 C13 P1 120.9(3)
C13 C14 C15 120.6(4)
C13 C14 H14 119.7
C15 C14 H14 119.7
C16 C15 C14 119.7(4)
C16 C15 H15 120.2
C14 C15 H15 120.2
C17 C16 C15 119.7(3)
C17 C16 H16 120.1
C15 C16 H16 120.1
C16 C17 C18 120.7(4)
C16 C17 H17 119.7
C18 C17 H17 119.7
C13 C18 C17 120.3(4)
C13 C18 H18 119.8
C17 C18 H18 119.8
C25 C21 C22 104.1(3)
C25 C21 Ru1 112.7(2)
C22 C21 Ru1 143.1(3)
C23 C22 C21 110.1(3)
C23 C22 H22 125
C21 C22 H22 125
C22 C23 C24 109.4(3)
C22 C23 H23 125.3
C24 C23 H23 125.3
C26 C24 C25 119.6(4)
C26 C24 C23 134.5(3)
C25 C24 C23 105.9(3)
C29 C25 C24 122.6(4)
C29 C25 C21 126.9(3)
C24 C25 C21 110.5(3)
C24 C26 C27 117.7(3)
C24 C26 H26 121.1
C27 C26 H26 121.1
O34 C27 C28 114.3(3)
O34 C27 C26 122.3(4)
C28 C27 C26 123.2(4)
C27 C28 C29 117.7(4)
C27 C28 H28 121.1
C29 C28 H28 121.1
O30 C29 C25 113.7(3)
O30 C29 C28 127.1(3)
C25 C29 C28 119.2(3)
C29 O30 C31 119.7(3)
C29 O30 Ru1 105.3(2)
C31 O30 Ru1 132.5(2)
O30 C31 C33 109.8(3)
O30 C31 C32 106.1(3)
C33 C31 C32 114.1(4)
O30 C31 H31 108.9
C33 C31 H31 108.9
C32 C31 H31 108.9
C31 C32 H32A 109.5
C31 C32 H32B 109.5
H32A C32 H32B 109.5
C31 C32 H32C 109.5
H32A C32 H32C 109.5
H32B C32 H32C 109.5
C31 C33 H33A 109.5
C31 C33 H33B 109.5
H33A C33 H33B 109.5
C31 C33 H33C 109.5
H33A C33 H33C 109.5
H33B C33 H33C 109.5
C27 O34 C35A 116.2(3)
O34 C35A C36A 105.3(4)
O34 C35A C37A 102.2(4)
C36A C35A C37A 107.1(6)
O34 C35A H35A 113.7
C36A C35A H35A 113.7
C37A C35A H35A 113.7
C35A C36A H36A 109.5
C35A C36A H36B 109.5
H36A C36A H36B 109.5
C35A C36A H36C 109.5
H36A C36A H36C 109.5
H36B C36A H36C 109.5
C35A C37A H37A 109.5
C35A C37A H37B 109.5
H37A C37A H37B 109.5
C35A C37A H37C 109.5
H37A C37A H37C 109.5
H37B C37A H37C 109.5
H37D C37B H37E 109.5
H37D C37B H37F 109.5
H37E C37B H37F 109.5

loop_
_geom_bond_atom_site_label_1
_geom_bond_atom_site_label_2
_geom_bond_distance
Ru1 C21 1.850(3)
Ru1 P1 2.2308(10)
Ru1 Cl1 2.3047(10)
Ru1 Cl2 2.3115(9)
Ru1 O30 2.407(3)
P1 C7 1.820(4)
P1 C1 1.826(4)
P1 C13 1.837(3)
C1 C6 1.386(6)
C1 C2 1.400(5)
C2 C3 1.369(6)
C2 H2 0.95
C3 C4 1.390(6)
C3 H3 0.95
C4 C5 1.409(6)
C4 H4 0.95
C5 C6 1.379(6)
C5 H5 0.95
C6 H6 0.95
C7 C12 1.384(5)
C7 C8 1.407(5)
C8 C9 1.370(5)
C8 H8 0.95
C9 C10 1.360(6)
C9 H9 0.95
C10 C11 1.384(6)
C10 H10 0.95
C11 C12 1.395(5)
C11 H11 0.95
C12 H12 0.95
C13 C18 1.382(6)
C13 C14 1.390(5)
C14 C15 1.398(5)
C14 H14 0.95
C15 C16 1.382(6)
C15 H15 0.95
C16 C17 1.375(6)
C16 H16 0.95
C17 C18 1.391(5)
C17 H17 0.95
C18 H18 0.95
C21 C25 1.463(5)
C21 C22 1.476(4)
C22 C23 1.346(5)
C22 H22 0.95
C23 C24 1.489(6)
C23 H23 0.95
C24 C26 1.388(6)
C24 C25 1.391(5)
C25 C29 1.376(5)
C26 C27 1.399(6)
C26 H26 0.95
C27 O34 1.389(5)
C27 C28 1.396(5)
C28 C29 1.405(5)
C28 H28 0.95
C29 O30 1.364(4)
O30 C31 1.471(4)
C31 C33 1.500(5)
C31 C32 1.508(5)
C31 H31 1
C32 H32A 0.98
C32 H32B 0.98
C32 H32C 0.98
C33 H33A 0.98
C33 H33B 0.98
C33 H33C 0.98
O34 C35A 1.445(5)
C35A C36A 1.523(8)
C35A C37A 1.555(11)
C35A H35A 1
C36A H36A 0.98
C36A H36B 0.98
C36A H36C 0.98
C37A H37A 0.98
C37A H37B 0.98
C37A H37C 0.98
C37B H37D 0.98
C37B H37E 0.98
C37B H37F 0.98

loop_
_geom_torsion_atom_site_label_1
_geom_torsion_atom_site_label_2
_geom_torsion_atom_site_label_3
_geom_torsion_atom_site_label_4
_geom_torsion
C21 Ru1 P1 C7 160.80(17)
Cl1 Ru1 P1 C7 -93.10(13)
Cl2 Ru1 P1 C7 51.63(13)
C21 Ru1 P1 C1 -82.97(16)
Cl1 Ru1 P1 C1 23.13(13)
Cl2 Ru1 P1 C1 167.85(13)
C21 Ru1 P1 C13 40.76(16)
Cl1 Ru1 P1 C13 146.87(12)
Cl2 Ru1 P1 C13 -68.41(12)
C7 P1 C1 C6 -20.8(3)
C13 P1 C1 C6 89.8(3)
Ru1 P1 C1 C6 -140.2(3)
C7 P1 C1 C2 163.2(3)
C13 P1 C1 C2 -86.3(3)
Ru1 P1 C1 C2 43.7(3)
C6 C1 C2 C3 0.9(5)
P1 C1 C2 C3 177.1(3)
C1 C2 C3 C4 -1.2(6)
C2 C3 C4 C5 0.3(6)
C3 C4 C5 C6 0.8(6)
C4 C5 C6 C1 -1.2(6)
C2 C1 C6 C5 0.3(5)
P1 C1 C6 C5 -175.8(3)
C1 P1 C7 C12 98.8(4)
C13 P1 C7 C12 -9.3(4)
Ru1 P1 C7 C12 -135.2(3)
C1 P1 C7 C8 -80.9(3)
C13 P1 C7 C8 171.0(3)
Ru1 P1 C7 C8 45.1(3)
C12 C7 C8 C9 -1.8(6)
P1 C7 C8 C9 177.9(4)
C7 C8 C9 C10 0.6(7)
C8 C9 C10 C11 -0.2(7)
C9 C10 C11 C12 1.0(7)
C8 C7 C12 C11 2.6(6)
P1 C7 C12 C11 -177.1(3)
C10 C11 C12 C7 -2.2(7)
C7 P1 C13 C18 -84.4(3)
C1 P1 C13 C18 168.0(3)
Ru1 P1 C13 C18 36.9(3)
C7 P1 C13 C14 98.8(3)
C1 P1 C13 C14 -8.8(3)
Ru1 P1 C13 C14 -139.9(2)
C18 C13 C14 C15 -0.8(5)
P1 C13 C14 C15 176.0(3)
C13 C14 C15 C16 -0.1(5)
C14 C15 C16 C17 1.2(6)
C15 C16 C17 C18 -1.3(6)
C14 C13 C18 C17 0.7(5)
P1 C13 C18 C17 -176.2(3)
C16 C17 C18 C13 0.4(6)
P1 Ru1 C21 C25 -174.5(2)
Cl1 Ru1 C21 C25 88.0(3)
Cl2 Ru1 C21 C25 -80.7(2)
O30 Ru1 C21 C25 1.3(2)
P1 Ru1 C21 C22 4.3(4)
Cl1 Ru1 C21 C22 -93.2(4)
Cl2 Ru1 C21 C22 98.0(4)
O30 Ru1 C21 C22 -179.9(5)
C25 C21 C22 C23 -0.7(4)
Ru1 C21 C22 C23 -179.5(4)
C21 C22 C23 C24 1.8(4)
C22 C23 C24 C26 175.5(4)
C22 C23 C24 C25 -2.3(4)
C26 C24 C25 C29 2.2(6)
C23 C24 C25 C29 -179.7(3)
C26 C24 C25 C21 -176.4(3)
C23 C24 C25 C21 1.8(4)
C22 C21 C25 C29 -179.2(3)
Ru1 C21 C25 C29 0.0(5)
C22 C21 C25 C24 -0.8(4)
Ru1 C21 C25 C24 178.5(3)
C25 C24 C26 C27 -0.4(5)
C23 C24 C26 C27 -178.0(4)
C24 C26 C27 O34 174.3(3)
C24 C26 C27 C28 -1.3(6)
O34 C27 C28 C29 -174.6(3)
C26 C27 C28 C29 1.3(6)
C24 C25 C29 O30 179.2(3)
C21 C25 C29 O30 -2.5(5)
C24 C25 C29 C28 -2.1(6)
C21 C25 C29 C28 176.1(3)
C27 C28 C29 O30 178.9(3)
C27 C28 C29 C25 0.4(5)
C25 C29 O30 C31 -161.3(3)
C28 C29 O30 C31 20.1(5)
C25 C29 O30 Ru1 3.0(3)
C28 C29 O30 Ru1 -175.5(3)
C21 Ru1 O30 C29 -2.6(2)
Cl1 Ru1 O30 C29 -108.1(2)
Cl2 Ru1 O30 C29 107.3(2)
C21 Ru1 O30 C31 158.9(3)
Cl1 Ru1 O30 C31 53.3(3)
Cl2 Ru1 O30 C31 -91.2(3)
C29 O30 C31 C33 67.8(5)
Ru1 O30 C31 C33 -91.5(4)
C29 O30 C31 C32 -168.4(3)
Ru1 O30 C31 C32 32.3(5)
C28 C27 O34 C35A -137.3(4)
C26 C27 O34 C35A 46.8(5)
C27 O34 C35A C36A -165.3(4)
C27 O34 C35A C37A 82.9(6)
